data_2218826
loop_
_publ_author_name
'Yamin, B. M.'
'Yousuf, S.'
'Yusof, M. S. M.'
'Zakaria, T. N. D. T.'

_publ_section_title
;
 1-(2-Methylbenzoyl)-3-<i>m</i>-tolylthiourea
;
_journal_coeditor_code SU2052
_journal_issue 7
_journal_name_full 'Acta Crystallographica Section E'
_journal_page_first o1227
_journal_paper_doi 10.1107/S1600536808012300
_journal_volume 64
_journal_year 2008
_chemical_formula_iupac 'C16 H16 N2 O S'
_chemical_formula_moiety 'C16 H16 N2 O S'
_chemical_formula_sum 'C16 H16 N2 O S'
_chemical_formula_weight 284.37
_chemical_name_common
;
2-methyl-<i>N</i>-(<i>m</i>-tolylcarbamothioyl)benzamide
;
_chemical_name_systematic
;
1-(2-Methylbenzoyl)-3-<i>m</i>-tolylthiourea
;
_space_group_IT_number 2
_symmetry_cell_setting triclinic
_symmetry_space_group_name_Hall '-P 1'
_symmetry_space_group_name_H-M 'P -1'
_atom_sites_solution_hydrogens geom
_atom_sites_solution_primary direct
_atom_sites_solution_secondary difmap
_audit_creation_method SHELXL-97
_cell_angle_alpha 77.310(7)
_cell_angle_beta 89.896(8)
_cell_angle_gamma 86.468(8)
_cell_formula_units_Z 2
_cell_length_a 6.440(3)
_cell_length_b 10.201(5)
_cell_length_c 11.415(5)
_cell_measurement_reflns_used 2987
_cell_measurement_temperature 298(2)
_cell_measurement_theta_max 25.5
_cell_measurement_theta_min 1.8
_cell_volume 730.1(6)
_computing_cell_refinement 'SAINT (Bruker, 2000)'
_computing_data_collection 'SMART (Bruker, 2000)'
_computing_data_reduction 'SAINT (Bruker, 2000)'
_computing_molecular_graphics 'SHELXTL (Sheldrick, 2008)'
_computing_publication_material
;
SHELXTL (Sheldrick, 2008), PARST (Nardelli, 1995) and PLATON
(Spek, 2003)
;
_computing_structure_refinement 'SHELXL97 (Sheldrick, 2008)'
_computing_structure_solution 'SHELXS97 (Sheldrick, 2008)'
_diffrn_ambient_temperature 298(2)
_diffrn_detector_area_resol_mean 83.66
_diffrn_measured_fraction_theta_full 0.99
_diffrn_measured_fraction_theta_max 0.99
_diffrn_measurement_device_type
;
Bruker SMART APEX CCD area-detector
;
_diffrn_measurement_method \w
_diffrn_radiation_monochromator graphite
_diffrn_radiation_source 'fine-focus sealed tube'
_diffrn_radiation_type MoK\a
_diffrn_radiation_wavelength 0.71073
_diffrn_reflns_av_R_equivalents 0.0227
_diffrn_reflns_av_sigmaI/netI 0.0247
_diffrn_reflns_limit_h_max 7
_diffrn_reflns_limit_h_min -7
_diffrn_reflns_limit_k_max 12
_diffrn_reflns_limit_k_min -12
_diffrn_reflns_limit_l_max 13
_diffrn_reflns_limit_l_min -13
_diffrn_reflns_number 7240
_diffrn_reflns_theta_full 25.5
_diffrn_reflns_theta_max 25.5
_diffrn_reflns_theta_min 1.8
_diffrn_standards_decay_% 0
_diffrn_standards_number 0
_exptl_absorpt_coefficient_mu 0.219
_exptl_absorpt_correction_T_max 0.9535
_exptl_absorpt_correction_T_min 0.9274
_exptl_absorpt_correction_type multi-scan
_exptl_absorpt_process_details '(SADABS; Bruker, 2000)'
_exptl_crystal_colour colorless
_exptl_crystal_density_diffrn 1.293
_exptl_crystal_density_method 'not measured'
_exptl_crystal_description block
_exptl_crystal_F_000 300
_exptl_crystal_size_max 0.35
_exptl_crystal_size_mid 0.34
_exptl_crystal_size_min 0.22
_refine_diff_density_max 0.23
_refine_diff_density_min -0.28
_refine_ls_extinction_method none
_refine_ls_goodness_of_fit_ref 1.021
_refine_ls_hydrogen_treatment constr
_refine_ls_matrix_type full
_refine_ls_number_parameters 181
_refine_ls_number_reflns 2703
_refine_ls_number_restraints 0
_refine_ls_restrained_S_all 1.021
_refine_ls_R_factor_all 0.0524
_refine_ls_R_factor_gt 0.0427
_refine_ls_shift/su_max_lt 0.000
_refine_ls_shift/su_mean 0.000
_refine_ls_structure_factor_coef Fsqd
_refine_ls_weighting_details 'calc w=1/[\s^2^(Fo^2^)+(0.077P)^2^+0.1240P] where P=(Fo^2^+2Fc^2^)/3'
_refine_ls_weighting_scheme calc
_refine_ls_wR_factor_gt 0.1170
_refine_ls_wR_factor_ref 0.1247
_reflns_number_gt 2202
_reflns_number_total 2703
_reflns_threshold_expression I>2\s(I)
_cod_data_source_file su2052.cif
_cod_data_source_block I
_cod_database_code 2218826
_cod_database_fobs_code 2218826

loop_
_symmetry_equiv_pos_as_xyz
'x, y, z'
'-x, -y, -z'

loop_
_atom_site_aniso_label
_atom_site_aniso_U_11
_atom_site_aniso_U_22
_atom_site_aniso_U_33
_atom_site_aniso_U_12
_atom_site_aniso_U_13
_atom_site_aniso_U_23
S1 0.0808(4) 0.0649(3) 0.0427(3) 0.0316(3) 0.0035(2) -0.0031(2)
O1 0.0592(8) 0.0699(8) 0.0445(7) 0.0245(6) -0.0033(6) -0.0134(6)
N1 0.0440(8) 0.0508(8) 0.0439(8) 0.0123(6) 0.0053(6) -0.0071(6)
N2 0.0435(8) 0.0519(8) 0.0413(7) 0.0144(6) -0.0033(6) -0.0100(6)
C1 0.0418(10) 0.0589(11) 0.0643(12) 0.0012(8) 0.0004(8) -0.0155(9)
C2 0.0393(10) 0.0854(15) 0.0775(14) 0.0030(10) 0.0073(9) -0.0269(12)
C3 0.0463(11) 0.0783(15) 0.0936(16) 0.0214(10) -0.0050(11) -0.0382(13)
C4 0.0573(12) 0.0524(11) 0.0802(14) 0.0146(9) -0.0122(10) -0.0202(10)
C5 0.0450(9) 0.0498(10) 0.0570(10) 0.0062(8) -0.0082(8) -0.0165(8)
C6 0.0366(9) 0.0512(9) 0.0484(9) 0.0063(7) -0.0059(7) -0.0159(8)
C7 0.0646(13) 0.0550(11) 0.0743(14) 0.0019(10) 0.0050(11) -0.0044(10)
C8 0.0399(9) 0.0463(9) 0.0469(9) 0.0048(7) -0.0028(7) -0.0116(7)
C9 0.0420(9) 0.0400(8) 0.0494(10) 0.0053(7) 0.0013(7) -0.0078(7)
C10 0.0406(9) 0.0409(8) 0.0456(9) 0.0055(7) -0.0024(7) -0.0134(7)
C11 0.0534(10) 0.0515(10) 0.0448(9) 0.0085(8) 0.0006(8) -0.0082(7)
C12 0.0589(12) 0.0628(12) 0.0598(12) 0.0062(9) 0.0156(9) -0.0122(9)
C13 0.0421(10) 0.0567(11) 0.0730(13) 0.0097(8) 0.0028(9) -0.0211(9)
C14 0.0534(11) 0.0524(10) 0.0614(12) 0.0180(8) -0.0097(9) -0.0163(9)
C15 0.0590(11) 0.0556(10) 0.0462(10) 0.0176(9) 0.0015(8) -0.0071(8)
C16 0.0882(17) 0.0929(17) 0.0776(16) 0.0491(14) -0.0173(13) -0.0073(13)

loop_
_atom_site_type_symbol
_atom_site_label
_atom_site_fract_x
_atom_site_fract_y
_atom_site_fract_z
_atom_site_U_iso_or_equiv
_atom_site_thermal_displace_type
_atom_site_calc_flag
_atom_site_refinement_flags
_atom_site_occupancy
S S1 0.32952(9) 0.66913(5) 0.02660(4) 0.0657(2) Uani . . 1.000
O O1 0.5770(2) 0.43595(14) 0.39009(11) 0.0589(4) Uani . . 1.000
N N1 0.5747(2) 0.51255(14) 0.18710(13) 0.0474(5) Uani . . 1.000
N N2 0.3091(2) 0.62497(14) 0.26753(12) 0.0463(4) Uani . . 1.000
C C1 0.9854(3) 0.3839(2) 0.19650(18) 0.0549(6) Uani . . 1.000
C C2 1.1512(3) 0.2991(2) 0.1779(2) 0.0663(8) Uani . . 1.000
C C3 1.1594(3) 0.1659(2) 0.2386(2) 0.0708(8) Uani . . 1.000
C C4 1.0059(3) 0.1190(2) 0.3173(2) 0.0632(7) Uani . . 1.000
C C5 0.8385(3) 0.20259(18) 0.33940(17) 0.0502(6) Uani . . 1.000
C C6 0.8294(2) 0.33688(17) 0.27600(15) 0.0450(5) Uani . . 1.000
C C7 0.6744(3) 0.1451(2) 0.4262(2) 0.0664(7) Uani . . 1.000
C C8 0.6511(3) 0.43112(17) 0.29297(15) 0.0445(5) Uani . . 1.000
C C9 0.4011(3) 0.60340(16) 0.16802(15) 0.0445(5) Uani . . 1.000
C C10 0.1164(2) 0.69333(16) 0.28323(15) 0.0421(5) Uani . . 1.000
C C11 0.0350(3) 0.65998(18) 0.39738(16) 0.0508(6) Uani . . 1.000
C C12 -0.1571(3) 0.7154(2) 0.42026(19) 0.0611(7) Uani . . 1.000
C C13 -0.2680(3) 0.80384(19) 0.33001(19) 0.0568(7) Uani . . 1.000
C C14 -0.1870(3) 0.84061(19) 0.21718(18) 0.0560(6) Uani . . 1.000
C C15 0.0074(3) 0.78556(19) 0.19379(16) 0.0551(6) Uani . . 1.000
C C16 -0.3049(4) 0.9400(3) 0.1191(2) 0.0903(10) Uani . . 1.000
H H1A 0.64410 0.50630 0.12390 0.0570 Uiso calc R 1.000
H H1B 0.97800 0.47350 0.15540 0.0660 Uiso calc R 1.000
H H2A 0.37820 0.59190 0.33290 0.0560 Uiso calc R 1.000
H H2B 1.25610 0.33120 0.12520 0.0800 Uiso calc R 1.000
H H3A 1.26980 0.10770 0.22600 0.0850 Uiso calc R 1.000
H H4A 1.01400 0.02880 0.35700 0.0760 Uiso calc R 1.000
H H7A 0.71130 0.05180 0.45960 0.1000 Uiso calc R 1.000
H H7B 0.54280 0.15370 0.38500 0.1000 Uiso calc R 1.000
H H7C 0.66430 0.19330 0.48970 0.1000 Uiso calc R 1.000
H H11A 0.10970 0.60040 0.45840 0.0610 Uiso calc R 1.000
H H12A -0.21230 0.69310 0.49690 0.0730 Uiso calc R 1.000
H H13A -0.39920 0.83900 0.34580 0.0680 Uiso calc R 1.000
H H15A 0.06450 0.81070 0.11790 0.0660 Uiso calc R 1.000
H H16A -0.43520 0.96820 0.14950 0.1350 Uiso calc R 1.000
H H16B -0.33020 0.89820 0.05330 0.1350 Uiso calc R 1.000
H H16C -0.22440 1.01680 0.09180 0.1350 Uiso calc R 1.000

loop_
_atom_type_symbol
_atom_type_description
_atom_type_scat_dispersion_real
_atom_type_scat_dispersion_imag
_atom_type_scat_source
C C 0.0033 0.0016 'International Tables Vol C Tables 4.2.6.8 and 6.1.1.4'
H H 0.0000 0.0000 'International Tables Vol C Tables 4.2.6.8 and 6.1.1.4'
N N 0.0061 0.0033 'International Tables Vol C Tables 4.2.6.8 and 6.1.1.4'
O O 0.0106 0.0060 'International Tables Vol C Tables 4.2.6.8 and 6.1.1.4'
S S 0.1246 0.1234 'International Tables Vol C Tables 4.2.6.8 and 6.1.1.4'

loop_
_geom_angle_atom_site_label_1
_geom_angle_atom_site_label_2
_geom_angle_atom_site_label_3
_geom_angle
_geom_angle_publ_flag
C8 N1 C9 129.20(15) n
C9 N2 C10 130.59(14) n
C8 N1 H1A 115.00 no
C9 N1 H1A 115.00 no
C10 N2 H2A 115.00 no
C9 N2 H2A 115.00 no
C2 C1 C6 120.68(19) no
C1 C2 C3 119.10(19) no
C2 C3 C4 120.45(19) no
C3 C4 C5 121.78(19) no
C4 C5 C6 117.43(17) no
C4 C5 C7 119.31(17) no
C6 C5 C7 123.23(17) no
C1 C6 C8 119.24(16) no
C5 C6 C8 120.22(15) no
C1 C6 C5 120.54(16) no
O1 C8 N1 122.48(17) n
O1 C8 C6 123.92(16) n
N1 C8 C6 113.60(14) n
N1 C9 N2 115.10(15) n
S1 C9 N1 117.23(13) n
S1 C9 N2 127.65(14) n
N2 C10 C15 124.98(15) n
C11 C10 C15 119.83(15) no
N2 C10 C11 115.18(15) n
C10 C11 C12 119.69(17) no
C11 C12 C13 120.27(19) no
C12 C13 C14 120.72(18) no
C13 C14 C16 120.97(18) no
C15 C14 C16 119.80(18) no
C13 C14 C15 119.23(18) no
C10 C15 C14 120.21(17) no
C2 C1 H1B 120.00 no
C6 C1 H1B 120.00 no
C1 C2 H2B 120.00 no
C3 C2 H2B 120.00 no
C2 C3 H3A 120.00 no
C4 C3 H3A 120.00 no
C3 C4 H4A 119.00 no
C5 C4 H4A 119.00 no
C5 C7 H7A 110.00 no
C5 C7 H7B 110.00 no
C5 C7 H7C 109.00 no
H7A C7 H7B 110.00 no
H7A C7 H7C 109.00 no
H7B C7 H7C 109.00 no
C10 C11 H11A 120.00 no
C12 C11 H11A 120.00 no
C11 C12 H12A 120.00 no
C13 C12 H12A 120.00 no
C12 C13 H13A 120.00 no
C14 C13 H13A 120.00 no
C10 C15 H15A 120.00 no
C14 C15 H15A 120.00 no
C14 C16 H16A 109.00 no
C14 C16 H16B 109.00 no
C14 C16 H16C 109.00 no
H16A C16 H16B 109.00 no
H16A C16 H16C 110.00 no
H16B C16 H16C 109.00 no

loop_
_geom_bond_atom_site_label_1
_geom_bond_atom_site_label_2
_geom_bond_distance
_geom_bond_publ_flag
S1 C9 1.6605(19) n
O1 C8 1.216(2) n
N1 C8 1.380(2) n
N1 C9 1.393(2) n
N2 C9 1.335(2) n
N2 C10 1.416(2) n
N1 H1A 0.8600 no
N2 H2A 0.8600 no
C1 C6 1.388(3) no
C1 C2 1.378(3) no
C2 C3 1.381(3) no
C3 C4 1.371(3) no
C4 C5 1.390(3) no
C5 C6 1.400(3) no
C5 C7 1.503(3) no
C6 C8 1.492(3) no
C10 C15 1.386(3) no
C10 C11 1.383(3) no
C11 C12 1.377(3) no
C12 C13 1.379(3) no
C13 C14 1.372(3) no
C14 C16 1.506(3) no
C14 C15 1.390(3) no
C1 H1B 0.9300 no
C2 H2B 0.9300 no
C3 H3A 0.9300 no
C4 H4A 0.9300 no
C7 H7A 0.9600 no
C7 H7B 0.9600 no
C7 H7C 0.9600 no
C11 H11A 0.9300 no
C12 H12A 0.9300 no
C13 H13A 0.9300 no
C15 H15A 0.9300 no
C16 H16A 0.9600 no
C16 H16B 0.9600 no
C16 H16C 0.9600 no

loop_
_geom_hbond_atom_site_label_D
_geom_hbond_atom_site_label_H
_geom_hbond_atom_site_label_A
_geom_hbond_site_symmetry_A
_geom_hbond_distance_DH
_geom_hbond_distance_HA
_geom_hbond_distance_DA
_geom_hbond_angle_DHA
_geom_hbond_publ_flag
N1 H1A S1 2_665 0.86 2.74 3.407(2) 136 yes
N2 H2A O1 . 0.86 1.97 2.658(2) 136 yes
C7 H7C O1 . 0.96 2.52 2.933(3) 106 yes
C15 H15A S1 . 0.93 2.54 3.168(3) 125 yes

loop_
_geom_torsion_atom_site_label_1
_geom_torsion_atom_site_label_2
_geom_torsion_atom_site_label_3
_geom_torsion_atom_site_label_4
_geom_torsion
_geom_torsion_publ_flag
C9 N1 C8 O1 -5.0(3) no
C9 N1 C8 C6 174.26(16) no
C8 N1 C9 S1 -170.78(15) no
C8 N1 C9 N2 7.9(3) no
C10 N2 C9 S1 8.9(3) no
C10 N2 C9 N1 -169.59(16) no
C9 N2 C10 C11 159.19(18) no
C9 N2 C10 C15 -19.4(3) no
C6 C1 C2 C3 0.6(3) no
C2 C1 C6 C5 0.5(3) no
C2 C1 C6 C8 -179.37(18) no
C1 C2 C3 C4 -0.7(3) no
C2 C3 C4 C5 -0.3(3) no
C3 C4 C5 C6 1.4(3) no
C3 C4 C5 C7 179.67(19) no
C4 C5 C6 C1 -1.5(3) no
C4 C5 C6 C8 178.38(17) no
C7 C5 C6 C1 -179.65(18) no
C7 C5 C6 C8 0.2(3) no
C1 C6 C8 O1 -137.6(2) no
C1 C6 C8 N1 43.1(2) no
C5 C6 C8 O1 42.6(3) no
C5 C6 C8 N1 -136.71(17) no
N2 C10 C11 C12 -176.51(17) no
C15 C10 C11 C12 2.1(3) no
N2 C10 C15 C14 175.98(17) no
C11 C10 C15 C14 -2.5(3) no
C10 C11 C12 C13 -0.1(3) no
C11 C12 C13 C14 -1.7(3) no
C12 C13 C14 C15 1.3(3) no
C12 C13 C14 C16 -178.4(2) no
C13 C14 C15 C10 0.8(3) no
C16 C14 C15 C10 -179.6(2) no

loop_
_cod_related_entry_id
_cod_related_entry_database
_cod_related_entry_code
1 ChemSpider 701583
